data_9015362
loop_
_publ_author_name
'Topa, D.'
'Makovicky, E.'
'Dittrich, H.'

_publ_section_title
;
 The crystal structure of 7H:12Q cannizzarite from Vulcano, Italy
;
_journal_name_full 'The Canadian Mineralogist'
_journal_page_first 483
_journal_page_last 495
_journal_paper_doi 10.3749/canmin.48.3.483
_journal_volume 48
_journal_year 2010
_chemical_compound_source 'Vulcano, Italy'
_chemical_formula_sum 'Bi27 Pb25 S62.39 Se3.61'
_chemical_name_mineral Cannizzarite
_space_group_IT_number 11
_symmetry_space_group_name_Hall '-P 2yb'
_symmetry_space_group_name_H-M 'P 1 21/m 1'
_cell_angle_alpha 90
_cell_angle_beta 102.30
_cell_angle_gamma 90
_cell_length_a 38.86
_cell_length_b 4.090
_cell_length_c 39.83
_cell_formula_units_Z 2
_cell_volume 6185.164
_database_code_amcsd 0006281
_exptl_crystal_density_diffrn 7.038
_cod_original_cell_volume 6185.165
_cod_original_formula_sum 'Pb25 Bi27 S62.39 Se3.61'
_cod_database_code 9015362

loop_
_space_group_symop_operation_xyz
x,y,z
x,1/2-y,z
-x,1/2+y,-z
-x,-y,-z

loop_
_atom_site_aniso_label
_atom_site_aniso_U_11
_atom_site_aniso_U_22
_atom_site_aniso_U_33
_atom_site_aniso_U_12
_atom_site_aniso_U_13
_atom_site_aniso_U_23
PbMe1 0.01800 0.02000 0.02700 0.00000 -0.00200 0.00000
PbMe2 0.04200 0.02000 0.01600 0.00000 -0.00100 0.00000
BiMe3 0.02100 0.01700 0.02000 0.00000 0.00100 0.00000
BiMe4 0.02400 0.02700 0.00800 0.00000 0.00100 0.00000
PbMe5 0.03300 0.02900 0.02400 0.00000 0.01000 0.00000
PbMe6 0.02500 0.03200 0.03500 0.00000 0.01200 0.00000
BiMe7 0.01700 0.02700 0.03000 0.00000 0.00500 0.00000
PbMe8 0.03100 0.02800 0.03400 0.00000 0.00400 0.00000
PbMe9 0.04600 0.03400 0.01900 0.00000 0.00200 0.00000
BiMe10 0.04700 0.02300 0.01900 0.00000 0.00400 0.00000
PbMe11 0.04300 0.03100 0.02600 0.00000 -0.00200 0.00000
BiMe11 0.04300 0.03100 0.02600 0.00000 -0.00200 0.00000
PbMe12 0.02600 0.02700 0.01800 0.00000 -0.01100 0.00000
PbMe13 0.02700 0.02500 0.03300 0.00000 -0.01100 0.00000
BiMe13 0.02700 0.02500 0.03300 0.00000 -0.01100 0.00000
BiMe14 0.02300 0.01800 0.02600 0.00000 0.00700 0.00000
PbMe15 0.01600 0.02400 0.03700 0.00000 0.00200 0.00000
PbMe16 0.03100 0.01700 0.03100 0.00000 0.00400 0.00000
BiMe17 0.01700 0.01300 0.03000 0.00000 0.00300 0.00000
BiMe18 0.03000 0.01100 0.03700 0.00000 0.00200 0.00000
PbMe19 0.03700 0.01900 0.03100 0.00000 0.01400 0.00000
PbMe20 0.01500 0.01300 0.03300 0.00000 -0.00100 0.00000
BiMe21 0.02000 0.01000 0.02700 0.00000 0.00500 0.00000
PbMe22 0.02800 0.01600 0.03500 0.00000 0.00100 0.00000
PbMe23 0.03200 0.01700 0.01500 0.00000 -0.01000 0.00000
BiMe24 0.02000 0.01900 0.01800 0.00000 -0.00200 0.00000
PbMe25 0.01100 0.00600 0.02100 0.00000 -0.00700 0.00000
BiMe26 0.01000 0.01200 0.01500 0.00000 -0.00700 0.00000
BiMe27 0.01300 0.00600 0.01800 0.00000 -0.00800 0.00000
PbMe28 0.01600 0.00700 0.02500 0.00000 -0.01100 0.00000
BiMe28 0.01600 0.00700 0.02500 0.00000 -0.01100 0.00000
PbMe29 0.01600 0.00800 0.01900 0.00000 -0.00100 0.00000
BiMe29 0.01600 0.00800 0.01900 0.00000 -0.00100 0.00000
PbMe30 0.01600 0.01100 0.02900 0.00000 -0.00400 0.00000
BiMe30 0.01600 0.01100 0.02900 0.00000 -0.00400 0.00000
PbMe31 0.02100 0.00800 0.01600 0.00000 -0.00200 0.00000
BiMe31 0.02100 0.00800 0.01600 0.00000 -0.00200 0.00000
PbMe32 0.01200 0.01600 0.01800 0.00000 -0.00400 0.00000
BiMe33 0.01100 0.01100 0.02400 0.00000 -0.00500 0.00000
PbMe34 0.00500 0.01900 0.01300 0.00000 -0.00800 0.00000
BiMe34 0.00500 0.01900 0.01300 0.00000 -0.00800 0.00000
PbMe35 0.00900 0.01900 0.01500 0.00000 -0.00600 0.00000
PbMe36 0.01900 0.02200 0.00500 0.00000 0.00200 0.00000
BiMe36 0.01900 0.02200 0.00500 0.00000 0.00200 0.00000
PbMe37 0.01500 0.01600 0.02100 0.00000 -0.00700 0.00000
BiMe38 0.01300 0.02800 0.00600 0.00000 -0.00600 0.00000
BiMe39 0.02200 0.01500 0.02200 0.00000 0.00600 0.00000
BiMe40 0.02900 0.01500 0.02500 0.00000 0.00100 0.00000
PbMe41 0.02500 0.01700 0.02400 0.00000 0.00800 0.00000
BiMe41 0.02500 0.01700 0.02400 0.00000 0.00800 0.00000
PbMe42 0.02400 0.01800 0.02600 0.00000 -0.00100 0.00000
BiMe42 0.02400 0.01800 0.02600 0.00000 -0.00100 0.00000
PbMe43 0.02500 0.01900 0.01500 0.00000 0.00900 0.00000
BiMe43 0.02500 0.01900 0.01500 0.00000 0.00900 0.00000
BiMe44 0.02700 0.01600 0.02400 0.00000 0.00900 0.00000
BiMe45 0.02000 0.01900 0.02700 0.00000 0.00500 0.00000
PbMe46 0.03200 0.02800 0.01400 0.00000 0.00700 0.00000
BiMe46 0.03200 0.02800 0.01400 0.00000 0.00700 0.00000
PbMe47 0.02400 0.02800 0.03100 0.00000 0.00100 0.00000
BiMe48 0.02500 0.03100 0.02700 0.00000 0.00600 0.00000
BiMe49 0.03100 0.02800 0.03700 0.00000 0.01600 0.00000
BiMe50 0.02600 0.03800 0.01300 0.00000 0.01300 0.00000
PbMe51 0.03000 0.03900 0.02700 0.00000 0.00900 0.00000
BiMe52 0.03300 0.04200 0.02400 0.00000 0.01200 0.00000

loop_
_atom_site_label
_atom_site_fract_x
_atom_site_fract_y
_atom_site_fract_z
_atom_site_occupancy
_atom_site_U_iso_or_equiv
PbMe1 0.03180 0.75000 0.21910 1.00000 0.02300
PbMe2 0.00980 0.25000 0.31470 1.00000 0.02700
BiMe3 0.10500 0.75000 0.30930 1.00000 0.02000
BiMe4 0.10270 0.25000 0.39700 1.00000 0.02000
PbMe5 0.19620 0.75000 0.39290 1.00000 0.02800
PbMe6 0.17490 0.25000 0.48830 1.00000 0.03000
BiMe7 0.26810 0.75000 0.48300 1.00000 0.02500
PbMe8 0.26330 0.25000 0.57370 1.00000 0.03100
PbMe9 0.36430 0.75000 0.55410 1.00000 0.03400
BiMe10 0.35080 0.25000 0.64470 1.00000 0.03000
PbMe11 0.44500 0.75000 0.64200 0.50000 0.03500
BiMe11 0.44500 0.75000 0.64200 0.50000 0.03500
PbMe12 0.42520 0.25000 0.73440 1.00000 0.02600
PbMe13 0.47510 0.25000 0.28000 0.50000 0.03100
BiMe13 0.47510 0.25000 0.28000 0.50000 0.03100
BiMe14 0.47930 0.75000 0.19030 1.00000 0.02200
PbMe15 0.38690 0.25000 0.19630 1.00000 0.02600
PbMe16 0.40700 0.75000 0.10010 1.00000 0.02700
BiMe17 0.31340 0.25000 0.10560 1.00000 0.02000
BiMe18 0.31580 0.75000 0.01720 1.00000 0.02700
PbMe19 0.21950 0.25000 0.02530 1.00000 0.02800
PbMe20 0.24100 0.75000 0.93180 1.00000 0.02100
BiMe21 0.14740 0.25000 0.93490 1.00000 0.01900
PbMe22 0.15660 0.75000 0.84390 1.00000 0.02700
PbMe23 0.05500 0.25000 0.86640 1.00000 0.02300
BiMe24 0.06170 0.75000 0.77550 1.00000 0.02000
PbMe25 0.04150 0.25000 0.98110 1.00000 0.01400
BiMe26 0.03040 0.25000 0.08670 1.00000 0.01400
BiMe27 0.11760 0.75000 0.05040 1.00000 0.01400
PbMe28 0.10360 0.75000 0.15520 0.50000 0.01800
BiMe28 0.10360 0.75000 0.15520 0.50000 0.01800
PbMe29 0.18690 0.25000 0.12440 0.50000 0.01500
BiMe29 0.18690 0.25000 0.12440 0.50000 0.01500
PbMe30 0.17010 0.25000 0.22900 0.50000 0.02000
BiMe30 0.17010 0.25000 0.22900 0.50000 0.02000
PbMe31 0.25930 0.75000 0.19740 0.50000 0.01600
BiMe31 0.25930 0.75000 0.19740 0.50000 0.01600
PbMe32 0.24060 0.75000 0.30190 1.00000 0.01700
BiMe33 0.32530 0.25000 0.27240 1.00000 0.01700
PbMe34 0.30890 0.25000 0.37670 0.50000 0.01400
BiMe34 0.30890 0.25000 0.37670 0.50000 0.01400
PbMe35 0.39690 0.75000 0.34240 1.00000 0.01600
PbMe36 0.38470 0.75000 0.44740 0.50000 0.01600
BiMe36 0.38470 0.75000 0.44740 0.50000 0.01600
PbMe37 0.46790 0.25000 0.41220 1.00000 0.01900
BiMe38 0.45670 0.25000 0.51730 1.00000 0.01700
BiMe39 0.45720 0.75000 0.01470 1.00000 0.02000
BiMe40 0.47510 0.75000 0.91010 1.00000 0.02400
PbMe41 0.38680 0.25000 0.94280 0.50000 0.02100
BiMe41 0.38680 0.25000 0.94280 0.50000 0.02100
PbMe42 0.40120 0.25000 0.83750 0.50000 0.02300
BiMe42 0.40120 0.25000 0.83750 0.50000 0.02300
PbMe43 0.31800 0.75000 0.87080 0.50000 0.01900
BiMe43 0.31800 0.75000 0.87080 0.50000 0.01900
BiMe44 0.33010 0.75000 0.76550 1.00000 0.02200
BiMe45 0.24430 0.25000 0.80120 1.00000 0.02000
PbMe46 0.25450 0.25000 0.69400 0.50000 0.02400
BiMe46 0.25450 0.25000 0.69400 0.50000 0.02400
PbMe47 0.17200 0.75000 0.73290 1.00000 0.02800
BiMe48 0.18270 0.75000 0.62750 1.00000 0.02700
BiMe49 0.09510 0.25000 0.66380 1.00000 0.03000
BiMe50 0.10980 0.25000 0.55940 1.00000 0.02400
PbMe51 0.02610 0.75000 0.58930 1.00000 0.03200
BiMe52 0.04480 0.75000 0.48550 1.00000 0.03200
S1 0.06160 0.25000 0.27430 1.00000 0.04100
S2 0.06240 0.75000 0.35440 1.00000 0.01300
S3 0.14650 0.25000 0.35320 1.00000 0.01700
S4 0.14600 0.75000 0.43340 1.00000 ?
S5 0.22600 0.25000 0.44500 1.00000 0.01900
S6 0.22430 0.75000 0.52500 1.00000 0.02000
S7 0.30670 0.25000 0.52410 1.00000 0.02100
S8 0.31780 0.75000 0.59990 1.00000 0.00800
S9 0.39690 0.25000 0.60440 1.00000 0.01300
S10 0.39580 0.75000 0.68310 1.00000 0.01500
S11 0.47510 0.25000 0.69120 1.00000 0.03600
S12 0.51750 0.25000 0.23430 1.00000 0.00900
S13 0.43510 0.75000 0.23320 1.00000 0.00400
S14 0.43650 0.25000 0.15430 1.00000 0.01800
S15 0.35640 0.75000 0.14300 1.00000 0.01500
S16 0.35780 0.25000 0.06080 1.00000 0.00800
S17 0.27360 0.75000 0.06450 1.00000 0.01300
S18 0.27200 0.25000 0.98620 1.00000 0.02300
S19 0.19240 0.75000 0.97340 1.00000 ?
S20 0.19560 0.25000 0.89450 1.00000 ?
S21 0.11380 0.75000 0.89230 1.00000 0.01400
S22 0.09880 0.25000 0.81730 1.00000 0.02000
S23 0.01920 0.75000 0.81940 1.00000 0.00200
S24 0.98330 0.75000 0.26010 1.00000 0.02000
S25 0.03980 0.75000 0.93000 0.57000 0.02400
Se25 0.03980 0.75000 0.93000 0.43000 0.02400
S26 0.03590 0.75000 0.03380 1.00000 0.02000
S27 0.02910 0.75000 0.13360 0.86000 0.01400
Se27 0.02910 0.75000 0.13360 0.14000 0.01400
S28 0.11930 0.25000 0.00290 0.69000 0.02000
Se28 0.11930 0.25000 0.00290 0.31000 0.02000
S29 0.11260 0.25000 0.10140 1.00000 0.00800
S30 0.09650 0.25000 0.20160 0.62000 0.02200
Se30 0.09650 0.25000 0.20160 0.38000 0.02200
S31 0.18760 0.75000 0.07420 0.77000 0.02700
Se31 0.18760 0.75000 0.07420 0.23000 0.02700
S32 0.17930 0.75000 0.17650 1.00000 0.01300
S33 0.16680 0.75000 0.27450 0.90000 0.01600
Se33 0.16680 0.75000 0.27450 0.10000 0.01600
S34 0.26240 0.25000 0.15230 1.00000 0.01200
S35 0.24790 0.25000 0.24970 1.00000 0.00500
S36 0.23670 0.25000 0.35120 0.73000 0.02300
Se36 0.23670 0.25000 0.35120 0.27000 0.02300
S37 0.33030 0.75000 0.22510 0.67000 0.02500
Se37 0.33030 0.75000 0.22510 0.33000 0.02500
S38 0.31600 0.75000 0.32390 1.00000 0.00800
S39 0.30850 0.75000 0.42460 0.76000 0.02500
Se39 0.30850 0.75000 0.42460 0.24000 0.02500
S40 0.39710 0.25000 0.29460 1.00000 0.00100
S41 0.38930 0.25000 0.39460 0.89000 0.02100
Se41 0.38930 0.25000 0.39460 0.11000 0.02100
S42 0.38580 0.25000 0.49760 1.00000 0.00600
S43 0.47190 0.75000 0.36370 0.44000 0.03100
Se43 0.47190 0.75000 0.36370 0.56000 0.03100
S44 0.46060 0.75000 0.46650 1.00000 0.00700
S45 0.45460 0.75000 0.56450 1.00000 0.01500
S46 0.45460 0.25000 0.06220 1.00000 0.00300
S47 0.46370 0.25000 0.96390 1.00000 0.02200
S48 0.47720 0.25000 0.86280 1.00000 0.02300
S49 0.38590 0.75000 0.99040 1.00000 0.00900
S50 0.39600 0.75000 0.88910 1.00000 0.03100
S51 0.40010 0.75000 0.78770 1.00000 0.00900
S52 0.31340 0.25000 0.91890 0.82000 0.01200
Se52 0.31340 0.25000 0.91890 0.18000 0.01200
S53 0.32380 0.25000 0.82010 1.00000 0.02900
S54 0.33070 0.25000 0.71930 1.00000 0.00700
S55 0.24440 0.75000 0.84780 1.00000 0.00400
S56 0.24810 0.75000 0.74610 1.00000 0.01900
S57 0.25540 0.75000 0.64490 1.00000 0.00400
S58 0.17280 0.25000 0.78440 1.00000 0.03100
S59 0.17700 0.25000 0.67950 1.00000 0.02600
S60 0.18200 0.25000 0.58020 0.78000 0.03400
Se60 0.18200 0.25000 0.58020 0.22000 0.03400
S61 0.09280 0.75000 0.71010 0.89000 0.01500
Se61 0.09280 0.75000 0.71010 0.11000 0.01500
S62 0.10580 0.75000 0.61070 1.00000 0.04100
S63 0.11570 0.75000 0.51570 1.00000 0.01500
S64 0.02710 0.25000 0.64020 1.00000 0.03500
S65 0.03150 0.25000 0.53940 1.00000 0.05700
S66 0.04850 0.25000 0.44010 1.00000 0.02600

loop_
_cod_related_entry_id
_cod_related_entry_database
_cod_related_entry_code
1 AMCSD 0006281
